data_4310889
loop_
_publ_author_name
'Thomas A. Scott'
'Besma Abbaoui'
'Hong-Cai Zhou'

_publ_section_title
;
 Crystallographic Evidence for Chromium-Platinum Interaction
;
_journal_name_full 'Inorganic Chemistry'
_journal_page_first 2459
_journal_page_last 2461
_journal_paper_doi 10.1021/ic049968c
_journal_volume 43
_journal_year 2004
_chemical_formula_moiety 'Li (C3H7NO)4 Pt Cr (C5H4SN)4 Cl'
_chemical_formula_sum 'C32 H44 Cl Cr Li N8 O4 Pt S4'
_chemical_formula_weight 1022.47
_chemical_melting_point ?
_chemical_name_common none
_chemical_name_systematic
; 

 tetrakis(dimethylformamide)lithium tetrakis

(mu2-2-mercaptopyridinate)chlorochromium(II)platinate(II) 

;
_space_group_IT_number 85
_symmetry_cell_setting tetragonal
_symmetry_space_group_name_Hall '-P 4a'
_symmetry_space_group_name_H-M 'P 4/n :2'
_atom_sites_solution_hydrogens geom
_atom_sites_solution_primary direct
_atom_sites_solution_secondary difmap
_audit_creation_method SHELXL-97
_cell_angle_alpha 90.00
_cell_angle_beta 90.00
_cell_angle_gamma 90.00
_cell_formula_units_Z 2
_cell_length_a 12.5717(3)
_cell_length_b 12.5717(3)
_cell_length_c 12.5475(6)
_cell_measurement_reflns_used 5081
_cell_measurement_temperature 213(2)
_cell_measurement_theta_max 28.29
_cell_measurement_theta_min 2.29
_cell_volume 1983.10(12)
_computing_cell_refinement 'Bruker SMART'
_computing_data_collection 'Bruker SMART'
_computing_data_reduction 'Bruker SAINT'
_computing_molecular_graphics 'Bruker SHELXTL'
_computing_publication_material 'Bruker SHELXTL'
_computing_structure_refinement 'SHELXL-97 (Sheldrick, 1997)'
_computing_structure_solution 'SHELXS-97 (Sheldrick, 1990)'
_diffrn_ambient_temperature 213(2)
_diffrn_measured_fraction_theta_full 0.998
_diffrn_measured_fraction_theta_max 0.998
_diffrn_measurement_device_type 'CCD area detector'
_diffrn_measurement_method 'phi and omega scans'
_diffrn_radiation_monochromator graphite
_diffrn_radiation_source 'fine-focus sealed tube'
_diffrn_radiation_type MoK\a
_diffrn_radiation_wavelength 0.71073
_diffrn_reflns_av_R_equivalents 0.0175
_diffrn_reflns_av_sigmaI/netI 0.0118
_diffrn_reflns_limit_h_max 14
_diffrn_reflns_limit_h_min -14
_diffrn_reflns_limit_k_max 11
_diffrn_reflns_limit_k_min -14
_diffrn_reflns_limit_l_max 13
_diffrn_reflns_limit_l_min -14
_diffrn_reflns_number 11252
_diffrn_reflns_theta_full 24.95
_diffrn_reflns_theta_max 24.95
_diffrn_reflns_theta_min 1.62
_diffrn_standards_decay_% 0
_exptl_absorpt_coefficient_mu 4.122
_exptl_absorpt_correction_T_max 0.79
_exptl_absorpt_correction_T_min 0.33
_exptl_absorpt_correction_type SADABS
_exptl_crystal_colour ORANGE
_exptl_crystal_density_diffrn 1.712
_exptl_crystal_density_meas ?
_exptl_crystal_density_method 'not measured'
_exptl_crystal_description 'Square plate'
_exptl_crystal_F_000 1020
_exptl_crystal_size_max 0.29
_exptl_crystal_size_mid 0.27
_exptl_crystal_size_min 0.06
_refine_diff_density_max 0.427
_refine_diff_density_min -0.505
_refine_diff_density_rms 0.051
_refine_ls_extinction_method none
_refine_ls_goodness_of_fit_ref 1.118
_refine_ls_hydrogen_treatment mixed
_refine_ls_matrix_type full
_refine_ls_number_parameters 164
_refine_ls_number_reflns 1750
_refine_ls_number_restraints 0
_refine_ls_restrained_S_all 1.118
_refine_ls_R_factor_all 0.0131
_refine_ls_R_factor_gt 0.0130
_refine_ls_shift/su_max 0.002
_refine_ls_shift/su_mean 0.000
_refine_ls_structure_factor_coef Fsqd
_refine_ls_weighting_details 'calc w=1/[\s^2^(Fo^2^)+(0.0186P)^2^+0.6755P] where P=(Fo^2^+2Fc^2^)/3'
_refine_ls_weighting_scheme calc
_refine_ls_wR_factor_gt 0.0337
_refine_ls_wR_factor_ref 0.0337
_reflns_number_gt 1730
_reflns_number_total 1750
_reflns_threshold_expression >2sigma(I)
_cod_data_source_file ic049968csi20040106_085328_5.cif
_cod_data_source_block Compound_4
_cod_depositor_comments
;
The following automatic conversions were performed:
'_symmetry_cell_setting' value 'Tetragonal' changed to 'tetragonal'
according to '/home/adriana/struct/CIF-dictionaries/cif_core.dic'
dictionary named 'cif_core.dic' version 2.4.1 from 2010-06-29.

Automatic conversion script
Id: cif_fix_enum 1555 2011-01-17 13:19:09Z saulius 

The following automatic conversions were performed:

'_chemical_melting_point' value 'not measured' was changed to '?' -
the value is undefined or not given.

Automatic conversion script
Id: cif_fix_values 1569 2011-02-09 13:29:24Z adriana 

The following automatic conversions were performed:

'_exptl_crystal_density_meas' value 'NONE' was changed to '?' - the
value is perceived as not measured.

Automatic conversion script
Id: cif_fix_values 3008 2015-01-20 13:52:24Z robertas 
;
_cod_original_sg_symbol_H-M 'P 4/n'
_cod_database_code 4310889

loop_
_symmetry_equiv_pos_as_xyz
'x, y, z'
'-x+1/2, -y+1/2, z'
'-y+1/2, x, z'
'y, -x+1/2, z'
'-x, -y, -z'
'x-1/2, y-1/2, -z'
'y-1/2, -x, -z'
'-y, x-1/2, -z'

loop_
_atom_site_label
_atom_site_type_symbol
_atom_site_fract_x
_atom_site_fract_y
_atom_site_fract_z
_atom_site_U_iso_or_equiv
_atom_site_adp_type
_atom_site_occupancy
_atom_site_symmetry_multiplicity
_atom_site_calc_flag
_atom_site_refinement_flags
_atom_site_disorder_assembly
_atom_site_disorder_group
Pt1 Pt 0.7500 0.7500 0.674434(9) 0.02378(6) Uani 1 4 d S . 1
Cr1 Cr 0.7500 0.7500 0.88520(4) 0.02017(12) Uani 1 4 d S . 1
Cl1 Cl 0.7500 0.7500 1.10094(7) 0.0345(2) Uani 1 4 d S A 1
S1 S 0.56975(4) 0.71330(4) 0.67524(3) 0.03053(12) Uani 1 1 d . B 1
N1 N 0.58494(12) 0.79548(11) 0.87436(11) 0.0237(3) Uani 1 1 d . B 1
C1 C 0.52070(14) 0.77400(14) 0.78977(14) 0.0259(4) Uani 1 1 d . B 1
C2 C 0.41171(16) 0.79806(16) 0.79347(17) 0.0331(4) Uani 1 1 d . B 1
C3 C 0.36947(16) 0.84701(17) 0.88145(17) 0.0355(4) Uani 1 1 d . B 1
C4 C 0.43589(15) 0.87303(15) 0.96586(16) 0.0325(4) Uani 1 1 d . B 1
C5 C 0.54122(15) 0.84614(14) 0.95925(15) 0.0281(4) Uani 1 1 d . B 1
O1 O 0.29327(13) 0.63854(13) 0.59553(13) 0.0464(4) Uani 1 1 d . C 2
N2 N 0.37781(14) 0.48575(14) 0.63875(15) 0.0375(4) Uani 1 1 d . C 2
C11 C 0.33764(18) 0.5554(2) 0.57099(17) 0.0415(5) Uani 1 1 d . C 2
C12 C 0.3754(2) 0.5039(2) 0.75223(19) 0.0488(6) Uani 1 1 d . C 2
C13 C 0.4271(4) 0.3872(3) 0.6053(3) 0.0832(11) Uani 1 1 d . C 2
Li1 Li 0.2500 0.7500 0.5000 0.0369(15) Uani 1 4 d S . 2
H5 H 0.5895(16) 0.8598(16) 1.0169(17) 0.030(5) Uiso 1 1 d . . .
H2 H 0.3701(18) 0.7806(17) 0.7365(19) 0.035(6) Uiso 1 1 d . . .
H3 H 0.2958(19) 0.8670(18) 0.8828(18) 0.043(6) Uiso 1 1 d . . .
H4 H 0.4107(17) 0.9061(17) 1.0251(18) 0.037(6) Uiso 1 1 d . . .
H12C H 0.349(2) 0.569(3) 0.766(2) 0.063(8) Uiso 1 1 d . . .
H12B H 0.335(3) 0.448(3) 0.785(3) 0.081(10) Uiso 1 1 d . . .
H11 H 0.3461(19) 0.5317(19) 0.498(2) 0.047(6) Uiso 1 1 d . . .
H13C H 0.425(3) 0.387(3) 0.528(3) 0.116(14) Uiso 1 1 d . . .
H13B H 0.499(3) 0.388(3) 0.629(3) 0.100(13) Uiso 1 1 d . . .
H12A H 0.446(3) 0.499(3) 0.785(3) 0.082(10) Uiso 1 1 d . . .
H13A H 0.376(4) 0.330(4) 0.628(4) 0.131(18) Uiso 1 1 d . . .

loop_
_atom_site_aniso_label
_atom_site_aniso_U_11
_atom_site_aniso_U_22
_atom_site_aniso_U_33
_atom_site_aniso_U_23
_atom_site_aniso_U_13
_atom_site_aniso_U_12
Pt1 0.02767(7) 0.02767(7) 0.01600(8) 0.000 0.000 0.000
Cr1 0.02163(17) 0.02163(17) 0.0172(3) 0.000 0.000 0.000
Cl1 0.0382(3) 0.0382(3) 0.0273(4) 0.000 0.000 0.000
S1 0.0290(2) 0.0396(3) 0.0230(2) -0.00684(18) -0.00383(17) -0.0016(2)
N1 0.0253(7) 0.0238(7) 0.0220(7) 0.0000(6) -0.0015(6) -0.0008(6)
C1 0.0277(9) 0.0253(9) 0.0247(9) 0.0010(7) -0.0008(7) -0.0013(7)
C2 0.0285(10) 0.0379(11) 0.0329(10) 0.0007(9) -0.0060(8) -0.0016(8)
C3 0.0246(10) 0.0385(11) 0.0433(12) 0.0029(9) 0.0021(8) 0.0042(8)
C4 0.0332(10) 0.0333(10) 0.0309(10) -0.0022(8) 0.0058(8) 0.0041(8)
C5 0.0308(10) 0.0292(9) 0.0244(9) -0.0001(7) -0.0002(8) 0.0004(7)
O1 0.0482(9) 0.0416(9) 0.0494(9) 0.0103(7) -0.0083(7) -0.0027(7)
N2 0.0423(10) 0.0351(9) 0.0350(9) -0.0062(8) 0.0003(8) 0.0013(8)
C11 0.0387(11) 0.0548(15) 0.0312(11) -0.0008(10) -0.0033(9) -0.0112(11)
C12 0.0655(17) 0.0465(14) 0.0345(12) 0.0047(10) 0.0010(12) 0.0086(13)
C13 0.095(3) 0.072(2) 0.082(3) -0.0312(19) -0.009(2) 0.036(2)
Li1 0.039(2) 0.039(2) 0.033(3) 0.000 0.000 0.000

loop_
_atom_type_symbol
_atom_type_description
_atom_type_scat_dispersion_real
_atom_type_scat_dispersion_imag
_atom_type_scat_source
C C 0.0033 0.0016 'International Tables Vol C Tables 4.2.6.8 and 6.1.1.4'
H H 0.0000 0.0000 'International Tables Vol C Tables 4.2.6.8 and 6.1.1.4'
Li Li -0.0003 0.0001 'International Tables Vol C Tables 4.2.6.8 and 6.1.1.4'
N N 0.0061 0.0033 'International Tables Vol C Tables 4.2.6.8 and 6.1.1.4'
O O 0.0106 0.0060 'International Tables Vol C Tables 4.2.6.8 and 6.1.1.4'
S S 0.1246 0.1234 'International Tables Vol C Tables 4.2.6.8 and 6.1.1.4'
Cl Cl 0.1484 0.1585 'International Tables Vol C Tables 4.2.6.8 and 6.1.1.4'
Cr Cr 0.3209 0.6236 'International Tables Vol C Tables 4.2.6.8 and 6.1.1.4'
Pt Pt -1.7033 8.3905 'International Tables Vol C Tables 4.2.6.8 and 6.1.1.4'

loop_
_geom_angle_atom_site_label_1
_geom_angle_atom_site_label_2
_geom_angle_atom_site_label_3
_geom_angle
_geom_angle_site_symmetry_1
_geom_angle_site_symmetry_3
_geom_angle_publ_flag
S1 Pt1 S1 90.0 2_665 4_565 y
S1 Pt1 S1 179.50(2) 2_665 . y
S1 Pt1 S1 90.0 4_565 . ?
S1 Pt1 S1 89.999(1) 2_665 3_655 ?
S1 Pt1 S1 179.50(2) 4_565 3_655 ?
S1 Pt1 S1 90.0 . 3_655 ?
S1 Pt1 Cr1 89.750(11) 2_665 . ?
S1 Pt1 Cr1 89.750(11) 4_565 . ?
S1 Pt1 Cr1 89.750(11) . . ?
S1 Pt1 Cr1 89.750(11) 3_655 . ?
N1 Cr1 N1 172.77(8) 4_565 3_655 ?
N1 Cr1 N1 89.772(5) 4_565 . ?
N1 Cr1 N1 89.772(5) 3_655 . ?
N1 Cr1 N1 89.772(5) 4_565 2_665 ?
N1 Cr1 N1 89.772(5) 3_655 2_665 ?
N1 Cr1 N1 172.77(8) . 2_665 ?
N1 Cr1 Pt1 86.39(4) 4_565 . ?
N1 Cr1 Pt1 86.39(4) 3_655 . ?
N1 Cr1 Pt1 86.39(4) . . ?
N1 Cr1 Pt1 86.39(4) 2_665 . ?
N1 Cr1 Cl1 93.61(4) 4_565 . ?
N1 Cr1 Cl1 93.61(4) 3_655 . ?
N1 Cr1 Cl1 93.61(4) . . ?
N1 Cr1 Cl1 93.61(4) 2_665 . ?
Pt1 Cr1 Cl1 180.0 . . ?
C1 S1 Pt1 105.27(6) . . ?
C5 N1 C1 117.70(16) . . ?
C5 N1 Cr1 117.68(12) . . ?
C1 N1 Cr1 124.58(12) . . ?
N1 C1 C2 120.71(17) . . ?
N1 C1 S1 121.39(14) . . ?
C2 C1 S1 117.88(15) . . ?
C3 C2 C1 120.09(19) . . ?
C2 C3 C4 119.16(19) . . ?
C5 C4 C3 118.52(18) . . ?
N1 C5 C4 123.72(18) . . ?
C11 O1 Li1 126.47(16) . . ?
C11 N2 C12 121.50(19) . . ?
C11 N2 C13 123.0(2) . . ?
C12 N2 C13 115.5(2) . . ?
O1 C11 N2 125.3(2) . . ?
O1 Li1 O1 112.87(6) 2_565 7_566 ?
O1 Li1 O1 112.87(6) 2_565 8_666 ?
O1 Li1 O1 102.86(10) 7_566 8_666 ?
O1 Li1 O1 102.86(10) 2_565 . ?
O1 Li1 O1 112.87(6) 7_566 . ?
O1 Li1 O1 112.87(6) 8_666 . ?

loop_
_geom_bond_atom_site_label_1
_geom_bond_atom_site_label_2
_geom_bond_distance
_geom_bond_site_symmetry_2
_geom_bond_publ_flag
Pt1 S1 2.3125(5) 2_665 ?
Pt1 S1 2.3125(5) 4_565 ?
Pt1 S1 2.3125(5) . y
Pt1 S1 2.3125(5) 3_655 ?
Pt1 Cr1 2.6445(5) . y
Cr1 N1 2.1567(15) 4_565 ?
Cr1 N1 2.1567(15) 3_655 ?
Cr1 N1 2.1567(15) . y
Cr1 N1 2.1567(15) 2_665 ?
Cr1 Cl1 2.7071(10) . ?
S1 C1 1.7401(18) . ?
N1 C5 1.357(2) . ?
N1 C1 1.361(2) . ?
C1 C2 1.404(3) . ?
C2 C3 1.371(3) . ?
C3 C4 1.388(3) . ?
C4 C5 1.369(3) . ?
O1 C11 1.224(3) . ?
O1 Li1 1.9225(15) . ?
N2 C11 1.321(3) . ?
N2 C12 1.442(3) . ?
N2 C13 1.447(3) . ?
Li1 O1 1.9225(15) 2_565 ?
Li1 O1 1.9225(15) 7_566 ?
Li1 O1 1.9225(15) 8_666 ?

loop_
_geom_torsion_atom_site_label_1
_geom_torsion_atom_site_label_2
_geom_torsion_atom_site_label_3
_geom_torsion_atom_site_label_4
_geom_torsion
_geom_torsion_site_symmetry_1
_geom_torsion_site_symmetry_2
_geom_torsion_site_symmetry_3
_geom_torsion_site_symmetry_4
_geom_torsion_publ_flag
N1 Cr1 Pt1 S1 -26.91(4) . . . . y
